data_1521157
loop_
_publ_author_name
'Higashi, I.'

_publ_section_title
;
 The crystal structure of Al1.0 Be0.7 B22
;
_journal_name_full 'Journal of the Less-Common Metals'
_journal_page_first 7
_journal_page_last 12
_journal_volume 67
_journal_year 1979
_chemical_formula_sum 'Al1.03 B22 Be0.67'
_chemical_name_systematic 'Al1.03 Be0.67 B22'
_space_group_IT_number 96
_symmetry_space_group_name_Hall 'P 4nw 2abw'
_symmetry_space_group_name_H-M 'P 43 21 2'
_cell_angle_alpha 90
_cell_angle_beta 90
_cell_angle_gamma 90
_cell_formula_units_Z 8
_cell_length_a 10.18
_cell_length_b 10.18
_cell_length_c 14.257
_cell_volume 1477.487
_citation_journal_id_ASTM JCOMAH
_cod_data_source_file Higashi_JCOMAH_1979_1665.cif
_cod_data_source_block Al1.03B22Be0.67
_cod_database_code 1521157

loop_
_symmetry_equiv_pos_as_xyz
x,y,z
-y+1/2,x+1/2,z+3/4
-x,-y,z+1/2
y+1/2,-x+1/2,z+1/4
x+1/2,-y+1/2,-z+1/4
y,x,-z
-x+1/2,y+1/2,-z+3/4
-y,-x,-z+1/2

loop_
_atom_site_label
_atom_site_type_symbol
_atom_site_fract_x
_atom_site_fract_y
_atom_site_fract_z
_atom_site_occupancy
_atom_site_U_iso_or_equiv
Be1 Be 0.2838 0.0914 0.078 0.46 0.0
B1 B 0.873 0.2366 0.1276 1 0.0
B2 B -0.0386 0.134 0.2099 1 0.0
B8 B 0.1057 0.3916 0.1929 1 0.0
B19 B 0.2719 0.1786 0.5457 1 0.0
B17 B 0.4606 0.294 0.4219 1 0.0
B23 B 0.035 0.035 0.5 1 0.0
Al1 Al 0.3039 0.3718 0.2599 0.351 0.0
Be2 Be 0.2736 0.2736 0 0.42 0.0
B15 B 0.2046 0.199 0.345 1 0.0
B16 B 0.4663 0.1169 0.4118 1 0.0
Al3 Al 0.3129 0.3929 0.3365 0.387 0.0
B5 B -0.0227 0.1079 0.0804 1 0.0
B6 B -0.0316 0.273 0.03 1 0.0
B21 B 0.4408 0.1913 0.5252 1 0.0
Al2 Al 0.0757 0.0144 0.3181 0.291 0.0
B4 B -0.0391 0.3928 0.1179 1 0.0
B7 B 0.1099 0.2242 0.2462 1 0.0
B22 B 0.335 0.335 0.5 1 0.0
B10 B 0.1201 0.1916 0.0454 1 0.0
B9 B 0.1205 0.1043 0.155 1 0.0
B18 B 0.1863 0.0951 0.4491 1 0.0
B11 B 0.1151 0.3644 0.0648 1 0.0
B3 B -0.0431 0.3112 0.231 1 0.0
B12 B 0.2056 0.261 0.1401 1 0.0
B13 B 0.3125 0.0591 0.3613 1 0.0
B20 B 0.3488 0.0394 0.4929 1 0.0
B14 B 0.3859 0.2075 0.3251 1 0.0
